data_4065555
loop_
_publ_author_name
'Li, Ting'
'Garc\'ia, Juventino J.'
'Brennessel, William W.'
'Jones, William D.'

_publ_section_title
;
 C&#x2212;CN Bond Activation of Aromatic Nitriles and Fluxionality of the
 \h2-Arene Intermediates: Experimental and Theoretical Investigations
;
_journal_issue 11
_journal_name_full Organometallics
_journal_page_first 2430
_journal_paper_doi 10.1021/om100001m
_journal_volume 29
_journal_year 2010
_chemical_formula_moiety 'C28 H66 Ni2 P4'
_chemical_formula_sum 'C28 H66 Ni2 P4'
_chemical_formula_weight 644.11
_chemical_name_common '[Ni(dippe)H]2'
_chemical_name_systematic
;
 ?
;
_space_group_IT_number 15
_symmetry_cell_setting monoclinic
_symmetry_space_group_name_Hall '-C 2yc'
_symmetry_space_group_name_H-M 'C 1 2/c 1'
_atom_sites_solution_hydrogens geom
_atom_sites_solution_primary direct
_atom_sites_solution_secondary difmap
_audit_creation_method SHELXL-97
_cell_angle_alpha 90.00
_cell_angle_beta 91.007(3)
_cell_angle_gamma 90.00
_cell_formula_units_Z 4
_cell_length_a 10.7217(18)
_cell_length_b 15.767(3)
_cell_length_c 20.716(4)
_cell_measurement_reflns_used 3626
_cell_measurement_temperature 100.0(1)
_cell_measurement_theta_max 32.68
_cell_measurement_theta_min 2.30
_cell_volume 3501.5(11)
_computing_cell_refinement 'SAINT, Bruker'
_computing_data_collection 'APEX2, Bruker'
_computing_data_reduction 'SAINT, Bruker'
_computing_molecular_graphics 'SHELXTL, Bruker'
_computing_publication_material 'Bruker SHELXTL'
_computing_structure_refinement 'SHELXL-97 (Sheldrick, 1997)'
_computing_structure_solution 'SIR97, CNR-IC'
_diffrn_ambient_temperature 100.0(1)
_diffrn_measured_fraction_theta_full 0.998
_diffrn_measured_fraction_theta_max 0.998
_diffrn_measurement_device_type 'Bruker SMART APEX II CCD Platform'
_diffrn_measurement_method 'area detector, \w scans per \f'
_diffrn_radiation_monochromator graphite
_diffrn_radiation_source 'fine-focus sealed tube'
_diffrn_radiation_type MoK\a
_diffrn_radiation_wavelength 0.71073
_diffrn_reflns_av_R_equivalents 0.0319
_diffrn_reflns_av_sigmaI/netI 0.0242
_diffrn_reflns_limit_h_max 15
_diffrn_reflns_limit_h_min -16
_diffrn_reflns_limit_k_max 23
_diffrn_reflns_limit_k_min -23
_diffrn_reflns_limit_l_max 30
_diffrn_reflns_limit_l_min -30
_diffrn_reflns_number 30725
_diffrn_reflns_theta_full 32.03
_diffrn_reflns_theta_max 32.03
_diffrn_reflns_theta_min 1.97
_exptl_absorpt_coefficient_mu 1.273
_exptl_absorpt_correction_T_max 0.9391
_exptl_absorpt_correction_T_min 0.6434
_exptl_absorpt_correction_type multi-scan
_exptl_absorpt_process_details 'SADABS, R. Blessing, 1995'
_exptl_crystal_colour red-black
_exptl_crystal_density_diffrn 1.222
_exptl_crystal_density_method 'not measured'
_exptl_crystal_description plate
_exptl_crystal_F_000 1400
_exptl_crystal_size_max 0.38
_exptl_crystal_size_mid 0.14
_exptl_crystal_size_min 0.05
_refine_diff_density_max 0.615
_refine_diff_density_min -1.600
_refine_diff_density_rms 0.070
_refine_ls_extinction_method none
_refine_ls_goodness_of_fit_ref 1.045
_refine_ls_hydrogen_treatment mixed
_refine_ls_matrix_type full
_refine_ls_number_parameters 199
_refine_ls_number_reflns 6090
_refine_ls_number_restraints 15
_refine_ls_restrained_S_all 1.046
_refine_ls_R_factor_all 0.0544
_refine_ls_R_factor_gt 0.0378
_refine_ls_shift/su_max 0.002
_refine_ls_shift/su_mean 0.000
_refine_ls_structure_factor_coef Fsqd
_refine_ls_weighting_details 'calc w=1/[\s^2^(Fo^2^)+(0.0292P)^2^+6.3231P] where P=(Fo^2^+2Fc^2^)/3'
_refine_ls_weighting_scheme calc
_refine_ls_wR_factor_gt 0.0811
_refine_ls_wR_factor_ref 0.0912
_reflns_number_gt 4743
_reflns_number_total 6090
_reflns_threshold_expression >2sigma(I)
_cod_data_source_file om100001m_si_004.cif
_cod_data_source_block jontl05
_cod_original_cell_volume 3501.4(10)
_cod_database_code 4065555

loop_
_symmetry_equiv_pos_as_xyz
'x, y, z'
'-x, y, -z+1/2'
'x+1/2, y+1/2, z'
'-x+1/2, y+1/2, -z+1/2'
'-x, -y, -z'
'x, -y, z-1/2'
'-x+1/2, -y+1/2, -z'
'x+1/2, -y+1/2, z-1/2'

loop_
_atom_site_label
_atom_site_type_symbol
_atom_site_fract_x
_atom_site_fract_y
_atom_site_fract_z
_atom_site_U_iso_or_equiv
_atom_site_adp_type
_atom_site_occupancy
_atom_site_symmetry_multiplicity
_atom_site_calc_flag
_atom_site_refinement_flags
_atom_site_disorder_assembly
_atom_site_disorder_group
Ni1 Ni 0.95565(2) 0.139345(13) 0.697102(10) 0.02870(7) Uani 1 1 d . . .
H1 H 1.088(5) 0.129(4) 0.737(3) 0.052(17) Uiso 0.50 1 d P A -1
H2 H 0.929(6) 0.173(5) 0.763(3) 0.08(2) Uiso 0.50 1 d P B -1
P1 P 0.80349(5) 0.07045(3) 0.65555(2) 0.02879(10) Uani 1 1 d D . .
P2 P 1.00020(5) 0.19350(3) 0.60665(2) 0.03633(13) Uani 1 1 d D . .
C1 C 0.7887(4) 0.1036(3) 0.56892(11) 0.0270(8) Uani 0.524(3) 1 d PD C 1
H1A H 0.7585 0.0548 0.5430 0.032 Uiso 0.524(3) 1 calc PR C 1
H1B H 0.7255 0.1493 0.5652 0.032 Uiso 0.524(3) 1 calc PR C 1
C2 C 0.9123(3) 0.1356(2) 0.54090(14) 0.0269(6) Uani 0.524(3) 1 d PD C 1
H2A H 0.8953 0.1741 0.5041 0.032 Uiso 0.524(3) 1 calc PR C 1
H2B H 0.9622 0.0871 0.5254 0.032 Uiso 0.524(3) 1 calc PR C 1
C1' C 0.8112(5) 0.0788(3) 0.56550(11) 0.0270(8) Uani 0.476(3) 1 d PD C 5
H1C H 0.8614 0.0316 0.5482 0.032 Uiso 0.476(3) 1 calc PR C 5
H1D H 0.7262 0.0752 0.5463 0.032 Uiso 0.476(3) 1 calc PR C 5
C2' C 0.8712(3) 0.1644(2) 0.54794(17) 0.0269(6) Uani 0.476(3) 1 d PD C 5
H2C H 0.8067 0.2093 0.5479 0.032 Uiso 0.476(3) 1 calc PR C 5
H2D H 0.9052 0.1609 0.5039 0.032 Uiso 0.476(3) 1 calc PR C 5
C3 C 0.6426(2) 0.09605(13) 0.68108(11) 0.0434(5) Uani 1 1 d . C .
H3A H 0.6379 0.0805 0.7278 0.052 Uiso 1 1 calc R . .
C4 C 0.5375(2) 0.04778(14) 0.64630(13) 0.0468(5) Uani 1 1 d . . .
H4A H 0.4569 0.0659 0.6632 0.070 Uiso 1 1 calc R C .
H4B H 0.5481 -0.0132 0.6535 0.070 Uiso 1 1 calc R . .
H4C H 0.5400 0.0597 0.5999 0.070 Uiso 1 1 calc R . .
C5 C 0.6209(3) 0.19227(16) 0.67699(19) 0.0760(10) Uani 1 1 d . . .
H5A H 0.5389 0.2060 0.6943 0.114 Uiso 1 1 calc R C .
H5B H 0.6242 0.2104 0.6318 0.114 Uiso 1 1 calc R . .
H5C H 0.6858 0.2217 0.7022 0.114 Uiso 1 1 calc R . .
C6 C 0.8099(11) -0.04743(15) 0.6508(4) 0.0309(13) Uani 0.524(3) 1 d PD C 1
H6A H 0.7405 -0.0688 0.6222 0.037 Uiso 0.524(3) 1 calc PR C 1
C7 C 0.9353(5) -0.0733(3) 0.6233(2) 0.0380(8) Uani 0.524(3) 1 d PD C 1
H7A H 0.9432 -0.1352 0.6245 0.057 Uiso 0.524(3) 1 calc PR C 1
H7B H 1.0028 -0.0476 0.6491 0.057 Uiso 0.524(3) 1 calc PR C 1
H7C H 0.9404 -0.0536 0.5785 0.057 Uiso 0.524(3) 1 calc PR C 1
C8 C 0.7951(7) -0.0819(6) 0.7194(4) 0.0442(14) Uani 0.524(3) 1 d PD C 1
H8A H 0.8061 -0.1436 0.7192 0.066 Uiso 0.524(3) 1 calc PR C 1
H8B H 0.7117 -0.0680 0.7348 0.066 Uiso 0.524(3) 1 calc PR C 1
H8C H 0.8582 -0.0561 0.7480 0.066 Uiso 0.524(3) 1 calc PR C 1
C6' C 0.8004(12) -0.04696(16) 0.6654(5) 0.0309(13) Uani 0.476(3) 1 d PD C 5
H6B H 0.7424 -0.0699 0.6313 0.037 Uiso 0.476(3) 1 calc PR C 5
C7' C 0.9287(5) -0.0862(3) 0.6540(3) 0.0380(8) Uani 0.476(3) 1 d PD C 5
H7D H 0.9254 -0.1472 0.6628 0.057 Uiso 0.476(3) 1 calc PR C 5
H7E H 0.9906 -0.0596 0.6828 0.057 Uiso 0.476(3) 1 calc PR C 5
H7F H 0.9521 -0.0770 0.6090 0.057 Uiso 0.476(3) 1 calc PR C 5
C8' C 0.7500(8) -0.0757(7) 0.7310(4) 0.0442(14) Uani 0.476(3) 1 d PD C 5
H8D H 0.7577 -0.1374 0.7348 0.066 Uiso 0.476(3) 1 calc PR C 5
H8E H 0.6621 -0.0595 0.7341 0.066 Uiso 0.476(3) 1 calc PR C 5
H8F H 0.7982 -0.0484 0.7659 0.066 Uiso 0.476(3) 1 calc PR C 5
C9 C 0.9792(11) 0.3110(2) 0.6016(6) 0.0331(14) Uani 0.524(3) 1 d PD C 1
H9A H 1.0455 0.3337 0.6314 0.040 Uiso 0.524(3) 1 calc PR C 1
C10 C 0.8584(4) 0.3503(3) 0.6270(2) 0.0372(7) Uani 0.524(3) 1 d PD C 1
H10A H 0.8659 0.4123 0.6272 0.056 Uiso 0.524(3) 1 calc PR C 1
H10B H 0.8443 0.3302 0.6711 0.056 Uiso 0.524(3) 1 calc PR C 1
H10C H 0.7879 0.3336 0.5991 0.056 Uiso 0.524(3) 1 calc PR C 1
C11 C 1.0104(9) 0.3508(5) 0.5359(4) 0.0372(12) Uani 0.524(3) 1 d PD C 1
H11A H 1.0033 0.4127 0.5388 0.056 Uiso 0.524(3) 1 calc PR C 1
H11B H 0.9521 0.3296 0.5027 0.056 Uiso 0.524(3) 1 calc PR C 1
H11C H 1.0958 0.3356 0.5244 0.056 Uiso 0.524(3) 1 calc PR C 1
C9' C 0.9961(13) 0.3096(2) 0.5888(7) 0.0331(14) Uani 0.476(3) 1 d PD C 5
H9B H 1.0490 0.3406 0.6212 0.040 Uiso 0.476(3) 1 calc PR C 5
C10' C 0.8580(5) 0.3287(3) 0.6005(3) 0.0372(7) Uani 0.476(3) 1 d PD C 5
H10D H 0.8435 0.3900 0.5970 0.056 Uiso 0.476(3) 1 calc PR C 5
H10E H 0.8359 0.3094 0.6438 0.056 Uiso 0.476(3) 1 calc PR C 5
H10F H 0.8063 0.2990 0.5683 0.056 Uiso 0.476(3) 1 calc PR C 5
C11' C 1.0331(10) 0.3354(6) 0.5210(5) 0.0372(12) Uani 0.476(3) 1 d PD C 5
H11D H 1.0201 0.3965 0.5154 0.056 Uiso 0.476(3) 1 calc PR C 5
H11E H 0.9819 0.3044 0.4893 0.056 Uiso 0.476(3) 1 calc PR C 5
H11F H 1.1213 0.3219 0.5147 0.056 Uiso 0.476(3) 1 calc PR C 5
C12 C 1.1557(2) 0.16932(13) 0.57324(10) 0.0419(5) Uani 1 1 d . C .
H12A H 1.1565 0.1870 0.5269 0.050 Uiso 1 1 calc R . .
C13 C 1.2574(2) 0.21790(14) 0.61016(12) 0.0465(5) Uani 1 1 d . . .
H13A H 1.3395 0.1996 0.5954 0.070 Uiso 1 1 calc R C .
H13D H 1.2507 0.2064 0.6565 0.070 Uiso 1 1 calc R . .
H13B H 1.2474 0.2788 0.6023 0.070 Uiso 1 1 calc R . .
C14 C 1.1818(4) 0.07393(15) 0.57735(14) 0.0724(10) Uani 1 1 d . . .
H14D H 1.2625 0.0616 0.5578 0.109 Uiso 1 1 calc R C .
H14A H 1.1158 0.0429 0.5541 0.109 Uiso 1 1 calc R . .
H14B H 1.1840 0.0563 0.6227 0.109 Uiso 1 1 calc R . .

loop_
_atom_site_aniso_label
_atom_site_aniso_U_11
_atom_site_aniso_U_22
_atom_site_aniso_U_33
_atom_site_aniso_U_23
_atom_site_aniso_U_13
_atom_site_aniso_U_12
Ni1 0.04706(14) 0.01831(10) 0.02007(10) -0.00161(7) -0.01837(9) 0.00330(9)
P1 0.0432(3) 0.02246(19) 0.02030(19) -0.00051(15) -0.01158(17) 0.00042(17)
P2 0.0517(3) 0.0299(2) 0.0266(2) 0.00582(17) -0.0227(2) -0.0133(2)
C1 0.0316(18) 0.029(2) 0.0199(8) -0.0060(10) -0.0088(9) 0.0008(15)
C2 0.0337(17) 0.0280(16) 0.0187(10) -0.0029(10) -0.0096(11) 0.0004(10)
C1' 0.0316(18) 0.029(2) 0.0199(8) -0.0060(10) -0.0088(9) 0.0008(15)
C2' 0.0337(17) 0.0280(16) 0.0187(10) -0.0029(10) -0.0096(11) 0.0004(10)
C3 0.0593(14) 0.0275(9) 0.0437(12) 0.0000(8) 0.0091(10) 0.0031(9)
C4 0.0431(12) 0.0358(11) 0.0618(15) 0.0075(10) 0.0089(10) 0.0033(9)
C5 0.0671(18) 0.0312(12) 0.130(3) -0.0081(15) 0.0174(19) 0.0082(12)
C6 0.0444(18) 0.0236(8) 0.024(4) -0.0073(8) -0.014(2) 0.0008(8)
C7 0.0407(14) 0.0222(13) 0.050(2) 0.0018(16) -0.015(2) -0.0009(11)
C8 0.064(5) 0.0298(16) 0.039(3) 0.0102(18) -0.009(3) 0.000(3)
C6' 0.0444(18) 0.0236(8) 0.024(4) -0.0073(8) -0.014(2) 0.0008(8)
C7' 0.0407(14) 0.0222(13) 0.050(2) 0.0018(16) -0.015(2) -0.0009(11)
C8' 0.064(5) 0.0298(16) 0.039(3) 0.0102(18) -0.009(3) 0.000(3)
C9 0.026(3) 0.0351(10) 0.038(5) 0.0181(11) -0.005(2) -0.0032(8)
C10 0.0392(13) 0.0246(17) 0.048(3) -0.0002(13) -0.0030(18) 0.0065(13)
C11 0.043(3) 0.033(3) 0.035(4) 0.009(2) -0.006(2) 0.002(2)
C9' 0.026(3) 0.0351(10) 0.038(5) 0.0181(11) -0.005(2) -0.0032(8)
C10' 0.0392(13) 0.0246(17) 0.048(3) -0.0002(13) -0.0030(18) 0.0065(13)
C11' 0.043(3) 0.033(3) 0.035(4) 0.009(2) -0.006(2) 0.002(2)
C12 0.0649(14) 0.0288(9) 0.0317(9) -0.0020(7) -0.0098(9) -0.0074(9)
C13 0.0443(12) 0.0384(11) 0.0559(13) -0.0091(10) -0.0206(10) 0.0105(9)
C14 0.130(3) 0.0270(11) 0.0611(17) -0.0104(10) 0.0370(18) -0.0036(14)

loop_
_atom_type_symbol
_atom_type_description
_atom_type_scat_dispersion_real
_atom_type_scat_dispersion_imag
_atom_type_scat_source
C C 0.0033 0.0016 'International Tables Vol C Tables 4.2.6.8 and 6.1.1.4'
H H 0.0000 0.0000 'International Tables Vol C Tables 4.2.6.8 and 6.1.1.4'
P P 0.1023 0.0942 'International Tables Vol C Tables 4.2.6.8 and 6.1.1.4'
Ni Ni 0.3393 1.1124 'International Tables Vol C Tables 4.2.6.8 and 6.1.1.4'

loop_
_geom_angle_atom_site_label_1
_geom_angle_atom_site_label_2
_geom_angle_atom_site_label_3
_geom_angle
_geom_angle_site_symmetry_1
_geom_angle_site_symmetry_3
P2 Ni1 P1 91.78(2) . .
P2 Ni1 Ni1 136.28(2) . 2_756
P1 Ni1 Ni1 131.683(19) . 2_756
P2 Ni1 H1 106(2) . .
P1 Ni1 H1 144(2) . .
Ni1 Ni1 H1 37(2) 2_756 .
P2 Ni1 H2 135(3) . .
P1 Ni1 H2 113(3) . .
Ni1 Ni1 H2 40(3) 2_756 .
H1 Ni1 H2 76(3) . .
C3 P1 C6 105.5(3) . .
C3 P1 C6' 99.6(4) . .
C3 P1 C1' 108.99(19) . .
C6' P1 C1' 100.4(3) . .
C3 P1 C1 98.55(14) . .
C6 P1 C1 103.3(3) . .
C3 P1 Ni1 118.87(7) . .
C6 P1 Ni1 120.1(4) . .
C6' P1 Ni1 118.5(4) . .
C1' P1 Ni1 108.66(15) . .
C1 P1 Ni1 107.22(14) . .
C12 P2 C9' 98.4(3) . .
C12 P2 C9 106.9(3) . .
C12 P2 C2 94.15(14) . .
C9 P2 C2 112.5(5) . .
C12 P2 C2' 111.32(16) . .
C9' P2 C2' 95.5(6) . .
C12 P2 Ni1 117.67(7) . .
C9' P2 Ni1 124.4(4) . .
C9 P2 Ni1 114.8(3) . .
C2 P2 Ni1 109.07(12) . .
C2' P2 Ni1 107.35(13) . .
C2 C1 P1 113.2(2) . .
C2 C1 H1A 108.9 . .
P1 C1 H1A 108.9 . .
C2 C1 H1B 108.9 . .
P1 C1 H1B 108.9 . .
H1A C1 H1B 107.8 . .
C1 C2 P2 108.0(2) . .
C1 C2 H2A 110.1 . .
P2 C2 H2A 110.1 . .
C1 C2 H2B 110.1 . .
P2 C2 H2B 110.1 . .
H2A C2 H2B 108.4 . .
C2' C1' P1 108.8(2) . .
C2' C1' H1C 109.9 . .
P1 C1' H1C 109.9 . .
C2' C1' H1D 109.9 . .
P1 C1' H1D 109.9 . .
H1C C1' H1D 108.3 . .
C1' C2' P2 111.5(3) . .
C1' C2' H2C 109.3 . .
P2 C2' H2C 109.3 . .
C1' C2' H2D 109.3 . .
P2 C2' H2D 109.3 . .
H2C C2' H2D 108.0 . .
C4 C3 C5 110.8(2) . .
C4 C3 P1 115.98(15) . .
C5 C3 P1 109.82(18) . .
C4 C3 H3A 106.5 . .
C5 C3 H3A 106.5 . .
P1 C3 H3A 106.5 . .
C3 C4 H4A 109.5 . .
C3 C4 H4B 109.5 . .
H4A C4 H4B 109.5 . .
C3 C4 H4C 109.5 . .
H4A C4 H4C 109.5 . .
H4B C4 H4C 109.5 . .
C3 C5 H5A 109.5 . .
C3 C5 H5B 109.5 . .
H5A C5 H5B 109.5 . .
C3 C5 H5C 109.5 . .
H5A C5 H5C 109.5 . .
H5B C5 H5C 109.5 . .
C7 C6 C8 111.0(7) . .
C7 C6 P1 108.7(5) . .
C8 C6 P1 107.4(5) . .
C7 C6 H6A 109.9 . .
C8 C6 H6A 109.9 . .
P1 C6 H6A 109.9 . .
C7' C6' C8' 110.4(7) . .
C7' C6' P1 111.6(6) . .
C8' C6' P1 113.3(6) . .
C7' C6' H6B 107.1 . .
C8' C6' H6B 107.1 . .
P1 C6' H6B 107.1 . .
C10 C9 C11 109.6(6) . .
C10 C9 P2 118.8(5) . .
C11 C9 P2 115.2(6) . .
C10 C9 H9A 103.7 . .
C11 C9 H9A 103.7 . .
P2 C9 H9A 103.7 . .
C11' C9' C10' 111.2(10) . .
C11' C9' P2 116.1(7) . .
C10' C9' P2 100.4(5) . .
C11' C9' H9B 109.6 . .
C10' C9' H9B 109.6 . .
P2 C9' H9B 109.6 . .
C13 C12 C14 109.7(2) . .
C13 C12 P2 110.40(15) . .
C14 C12 P2 110.21(18) . .
C13 C12 H12A 108.8 . .
C14 C12 H12A 108.8 . .
P2 C12 H12A 108.8 . .
C12 C13 H13A 109.5 . .
C12 C13 H13D 109.5 . .
H13A C13 H13D 109.5 . .
C12 C13 H13B 109.5 . .
H13A C13 H13B 109.5 . .
H13D C13 H13B 109.5 . .
C12 C14 H14D 109.5 . .
C12 C14 H14A 109.5 . .
H14D C14 H14A 109.5 . .
C12 C14 H14B 109.5 . .
H14D C14 H14B 109.5 . .
H14A C14 H14B 109.5 . .

loop_
_geom_bond_atom_site_label_1
_geom_bond_atom_site_label_2
_geom_bond_distance
_geom_bond_site_symmetry_2
Ni1 P2 2.1212(6) .
Ni1 P1 2.1291(6) .
Ni1 Ni1 2.3737(5) 2_756
Ni1 H1 1.64(6) .
Ni1 H2 1.51(7) .
P1 C3 1.858(2) .
P1 C6 1.863(3) .
P1 C6' 1.863(3) .
P1 C1' 1.873(2) .
P1 C1 1.873(2) .
P2 C12 1.856(3) .
P2 C9' 1.868(3) .
P2 C9 1.869(3) .
P2 C2 1.879(2) .
P2 C2' 1.883(2) .
C1 C2 1.540(4) .
C1 H1A 0.9900 .
C1 H1B 0.9900 .
C2 H2A 0.9900 .
C2 H2B 0.9900 .
C1' C2' 1.541(4) .
C1' H1C 0.9900 .
C1' H1D 0.9900 .
C2' H2C 0.9900 .
C2' H2D 0.9900 .
C3 C4 1.530(3) .
C3 C5 1.537(3) .
C3 H3A 1.0000 .
C4 H4A 0.9800 .
C4 H4B 0.9800 .
C4 H4C 0.9800 .
C5 H5A 0.9800 .
C5 H5B 0.9800 .
C5 H5C 0.9800 .
C6 C7 1.525(9) .
C6 C8 1.532(9) .
C6 H6A 1.0000 .
C7 H7A 0.9800 .
C7 H7B 0.9800 .
C7 H7C 0.9800 .
C8 H8A 0.9800 .
C8 H8B 0.9800 .
C8 H8C 0.9800 .
C6' C7' 1.530(11) .
C6' C8' 1.540(9) .
C6' H6B 1.0000 .
C7' H7D 0.9800 .
C7' H7E 0.9800 .
C7' H7F 0.9800 .
C8' H8D 0.9800 .
C8' H8E 0.9800 .
C8' H8F 0.9800 .
C9 C10 1.538(8) .
C9 C11 1.541(9) .
C9 H9A 1.0000 .
C10 H10A 0.9800 .
C10 H10B 0.9800 .
C10 H10C 0.9800 .
C11 H11A 0.9800 .
C11 H11B 0.9800 .
C11 H11C 0.9800 .
C9' C11' 1.521(10) .
C9' C10' 1.535(11) .
C9' H9B 1.0000 .
C10' H10D 0.9800 .
C10' H10E 0.9800 .
C10' H10F 0.9800 .
C11' H11D 0.9800 .
C11' H11E 0.9800 .
C11' H11F 0.9800 .
C12 C13 1.527(3) .
C12 C14 1.532(3) .
C12 H12A 1.0000 .
C13 H13A 0.9800 .
C13 H13D 0.9800 .
C13 H13B 0.9800 .
C14 H14D 0.9800 .
C14 H14A 0.9800 .
C14 H14B 0.9800 .

loop_
_geom_torsion_atom_site_label_1
_geom_torsion_atom_site_label_2
_geom_torsion_atom_site_label_3
_geom_torsion_atom_site_label_4
_geom_torsion
_geom_torsion_site_symmetry_1
P2 Ni1 P1 C3 -115.27(8) .
Ni1 Ni1 P1 C3 69.89(9) 2_756
P2 Ni1 P1 C6 112.4(3) .
Ni1 Ni1 P1 C6 -62.4(3) 2_756
P2 Ni1 P1 C6' 123.6(3) .
Ni1 Ni1 P1 C6' -51.2(3) 2_756
P2 Ni1 P1 C1' 10.07(16) .
Ni1 Ni1 P1 C1' -164.77(16) 2_756
P2 Ni1 P1 C1 -4.87(13) .
Ni1 Ni1 P1 C1 -179.71(13) 2_756
P1 Ni1 P2 C12 -118.10(7) .
Ni1 Ni1 P2 C12 56.32(8) 2_756
P1 Ni1 P2 C9' 118.0(6) .
Ni1 Ni1 P2 C9' -67.6(6) 2_756
P1 Ni1 P2 C9 114.7(5) .
Ni1 Ni1 P2 C9 -70.9(5) 2_756
P1 Ni1 P2 C2 -12.57(13) .
Ni1 Ni1 P2 C2 161.86(13) 2_756
P1 Ni1 P2 C2' 8.33(14) .
Ni1 Ni1 P2 C2' -177.25(14) 2_756
C3 P1 C1 C2 149.9(3) .
C6 P1 C1 C2 -101.8(5) .
C6' P1 C1 C2 -105.9(5) .
C1' P1 C1 C2 -72.0(9) .
Ni1 P1 C1 C2 26.0(3) .
P1 C1 C2 P2 -35.3(4) .
C12 P2 C2 C1 151.7(3) .
C9' P2 C2 C1 -108.0(4) .
C9 P2 C2 C1 -98.1(4) .
C2' P2 C2 C1 -57.9(5) .
Ni1 P2 C2 C1 30.5(3) .
C3 P1 C1' C2' 100.7(3) .
C6 P1 C1' C2' -152.6(5) .
C6' P1 C1' C2' -155.3(5) .
C1 P1 C1' C2' 56.3(8) .
Ni1 P1 C1' C2' -30.2(4) .
P1 C1' C2' P2 37.4(4) .
C12 P2 C2' C1' 100.4(3) .
C9' P2 C2' C1' -158.3(4) .
C9 P2 C2' C1' -148.4(4) .
C2 P2 C2' C1' 68.5(6) .
Ni1 P2 C2' C1' -29.7(3) .
C6 P1 C3 C4 -45.1(4) .
C6' P1 C3 C4 -53.3(4) .
C1' P1 C3 C4 51.3(2) .
C1 P1 C3 C4 61.3(2) .
Ni1 P1 C3 C4 176.47(13) .
C6 P1 C3 C5 -171.7(4) .
C6' P1 C3 C5 -179.9(4) .
C1' P1 C3 C5 -75.3(2) .
C1 P1 C3 C5 -65.3(2) .
Ni1 P1 C3 C5 49.9(2) .
C3 P1 C6 C7 174.2(5) .
C6' P1 C6 C7 -132(5) .
C1' P1 C6 C7 64.2(6) .
C1 P1 C6 C7 71.2(6) .
Ni1 P1 C6 C7 -48.1(7) .
C3 P1 C6 C8 -65.7(7) .
C6' P1 C6 C8 -11(4) .
C1' P1 C6 C8 -175.7(7) .
C1 P1 C6 C8 -168.6(6) .
Ni1 P1 C6 C8 72.1(7) .
C3 P1 C6' C7' -174.2(6) .
C6 P1 C6' C7' 58(4) .
C1' P1 C6' C7' 74.3(7) .
C1 P1 C6' C7' 82.4(7) .
Ni1 P1 C6' C7' -43.7(7) .
C3 P1 C6' C8' -48.9(9) .
C6 P1 C6' C8' -176(5) .
C1' P1 C6' C8' -160.4(8) .
C1 P1 C6' C8' -152.3(7) .
Ni1 P1 C6' C8' 81.6(9) .
C12 P2 C9 C10 -179.0(8) .
C9' P2 C9 C10 149(7) .
C2 P2 C9 C10 79.0(10) .
C2' P2 C9 C10 66.2(10) .
Ni1 P2 C9 C10 -46.5(11) .
C12 P2 C9 C11 47.9(10) .
C9' P2 C9 C11 16(5) .
C2 P2 C9 C11 -54.1(10) .
C2' P2 C9 C11 -66.9(9) .
Ni1 P2 C9 C11 -179.6(7) .
C12 P2 C9' C11' 47.2(11) .
C9 P2 C9' C11' -163(7) .
C2 P2 C9' C11' -50.2(11) .
C2' P2 C9' C11' -65.4(10) .
Ni1 P2 C9' C11' 179.2(7) .
C12 P2 C9' C10' 167.2(7) .
C9 P2 C9' C10' -43(5) .
C2 P2 C9' C10' 69.8(8) .
C2' P2 C9' C10' 54.6(8) .
Ni1 P2 C9' C10' -60.8(10) .
C9' P2 C12 C13 62.5(6) .
C9 P2 C12 C13 57.2(5) .
C2 P2 C12 C13 172.18(18) .
C2' P2 C12 C13 161.79(18) .
Ni1 P2 C12 C13 -73.73(16) .
C9' P2 C12 C14 -176.3(6) .
C9 P2 C12 C14 178.5(5) .
C2 P2 C12 C14 -66.5(2) .
C2' P2 C12 C14 -76.9(2) .
Ni1 P2 C12 C14 47.55(19) .
